data_7233813
loop_
_publ_author_name
'Weizhao Cai'
'Jiangang He'
'Wei Li'
'Andrzej Katrusiak'

_publ_section_title
;
 Anomalous compression of a weakly CH...O bonded nonlinear optical
 molecular crystal
;
_journal_name_full 'Journal of Materials Chemistry C'
_journal_page_first 6471
_journal_page_last 6476
_journal_paper_doi 10.1039/C4TC00654B
_journal_volume 2
_journal_year 2014
_chemical_formula_moiety 'C6 H6 N2 O3'
_chemical_formula_sum 'C6 H6 N2 O3'
_chemical_formula_weight 154.13
_chemical_name_common 3-methyl-4-nitropyridineN-oxide
_space_group_IT_number 19
_space_group_name_Hall 'P 2ac 2ab'
_space_group_name_H-M_alt 'P 21 21 21'
_symmetry_cell_setting orthorhombic
_symmetry_space_group_name_Hall 'P 2ac 2ab'
_symmetry_space_group_name_H-M 'P 21 21 21'
_atom_sites_solution_hydrogens geom
_atom_sites_solution_primary direct
_atom_sites_solution_secondary difmap
_cell_angle_alpha 90.00
_cell_angle_beta 90.00
_cell_angle_gamma 90.00
_cell_formula_units_Z 4
_cell_length_a 19.878(3)
_cell_length_b 5.938(4)
_cell_length_c 4.9394(14)
_cell_measurement_pressure 2680000
_cell_measurement_temperature 296(2)
_cell_volume 583.0(4)
_computing_structure_refinement 'SHELXL-97 (Sheldrick, 1997)'
_computing_structure_solution 'SHELXS-97 (Sheldrick, 1990)'
_diffrn_ambient_temperature 296(2)
_diffrn_measured_fraction_theta_full 0.250
_diffrn_measured_fraction_theta_max 0.250
_diffrn_measurement_device_type 'Oxford Diffraction Xcalibur Eos'
_diffrn_measurement_method
;HP omega scans - for more details see:
A. Budzianowski, A. Katrusiak in High-Pressure Crystallography
(Eds.: A. Katrusiak, P. F. McMillan),
Dordrecht: Kluwer Acad. Publ., 2004 pp.157-168
;
_diffrn_radiation_monochromator graphite
_diffrn_radiation_source 'fine-focus sealed tube'
_diffrn_radiation_type MoK\a
_diffrn_radiation_wavelength 0.71073
_diffrn_reflns_av_R_equivalents 0.0715
_diffrn_reflns_av_sigmaI/netI 0.0366
_diffrn_reflns_limit_h_max 25
_diffrn_reflns_limit_h_min -25
_diffrn_reflns_limit_k_max 1
_diffrn_reflns_limit_k_min -1
_diffrn_reflns_limit_l_max 6
_diffrn_reflns_limit_l_min -6
_diffrn_reflns_number 2235
_diffrn_reflns_theta_full 27.61
_diffrn_reflns_theta_max 27.61
_diffrn_reflns_theta_min 4.25
_exptl_absorpt_coefficient_mu 0.144
_exptl_absorpt_correction_T_max 0.9448
_exptl_absorpt_correction_T_min 0.6109
_exptl_absorpt_correction_type analytical
_exptl_absorpt_process_details
;
Katrusiak, A. (2003). REDSHABS - Program for correcting
reflections intensities for DAC absorption, gasket shadowing
and sample crystal absorption. Adam Mickiewicz University, Pozna\'n.
Katrusiak, A. (2004). Z. Kristallogr. 219, 461-467
;
_exptl_crystal_colour 'light yellow'
_exptl_crystal_density_diffrn 1.756
_exptl_crystal_density_method 'not measured'
_exptl_crystal_description block
_exptl_crystal_F_000 320
_exptl_crystal_size_max 0.32
_exptl_crystal_size_mid 0.18
_exptl_crystal_size_min 0.10
_refine_diff_density_max 0.088
_refine_diff_density_min -0.100
_refine_diff_density_rms 0.024
_refine_ls_abs_structure_details 'Flack H D (1983), Acta Cryst. A39, 876-881'
_refine_ls_abs_structure_Flack -7(4)
_refine_ls_extinction_method none
_refine_ls_goodness_of_fit_ref 1.143
_refine_ls_hydrogen_treatment constr
_refine_ls_matrix_type full
_refine_ls_number_parameters 100
_refine_ls_number_reflns 302
_refine_ls_number_restraints 73
_refine_ls_restrained_S_all 1.035
_refine_ls_R_factor_all 0.0428
_refine_ls_R_factor_gt 0.0363
_refine_ls_shift/su_max 0.000
_refine_ls_shift/su_mean 0.000
_refine_ls_structure_factor_coef Fsqd
_refine_ls_weighting_details 'calc w=1/[\s^2^(Fo^2^)+(0.0519P)^2^+0.0000P] where P=(Fo^2^+2Fc^2^)/3'
_refine_ls_weighting_scheme calc
_refine_ls_wR_factor_gt 0.0758
_refine_ls_wR_factor_ref 0.0793
_reflns_number_gt 273
_reflns_number_total 302
_reflns_threshold_expression >2sigma(I)
_cod_data_source_file 1000026.cif
_cod_data_source_block PCOD1000026
_cod_depositor_comments
;
The following automatic conversions were performed:

data item '_symmetry_cell_setting' value 'Orthorhombic' was changed
to 'orthorhombic' in accordance with the built-in table derived from
the CIF Core dictionary named 'cif_core.dic' version 2.4.5 last
updated on 2014-11-21.

Automatic conversion script
Id: cif_fix_values 6909 2019-04-08 15:41:33Z antanas 
;
_cod_original_sg_symbol_Hall 'P 2ac 2ab '
_cod_original_sg_symbol_H-M ' P 21 21 21'
_cod_database_code 7233813

loop_
_symmetry_equiv_pos_as_xyz
'x, y, z'
'-x+1/2, -y, z+1/2'
'-x, y+1/2, -z+1/2'
'x+1/2, -y+1/2, -z'

loop_
_atom_site_label
_atom_site_type_symbol
_atom_site_fract_x
_atom_site_fract_y
_atom_site_fract_z
_atom_site_U_iso_or_equiv
_atom_site_adp_type
_atom_site_occupancy
_atom_site_symmetry_multiplicity
_atom_site_calc_flag
_atom_site_refinement_flags
_atom_site_disorder_assembly
_atom_site_disorder_group
N1 N 0.15192(15) 0.059(2) 0.4886(8) 0.034(4) Uani 1 1 d DU . .
C1 C 0.17733(18) 0.189(3) 0.2848(8) 0.029(4) Uani 1 1 d DU . .
H1 H 0.2145 0.1350 0.1908 0.035 Uiso 1 1 calc R . .
C2 C 0.15189(16) 0.3926(17) 0.2103(8) 0.025(4) Uani 1 1 d DU . .
C3 C 0.09613(18) 0.465(2) 0.3557(8) 0.024(4) Uani 1 1 d DU . .
C4 C 0.07010(18) 0.3385(18) 0.5670(7) 0.024(4) Uani 1 1 d DU . .
H2 H 0.0330 0.3912 0.6624 0.028 Uiso 1 1 calc R . .
C5 C 0.09835(17) 0.1379(18) 0.6360(8) 0.029(4) Uani 1 1 d DU . .
H3 H 0.0816 0.0556 0.7813 0.035 Uiso 1 1 calc R . .
O1 O 0.17788(15) -0.138(2) 0.5468(7) 0.052(4) Uani 1 1 d U . .
C6 C 0.19000(16) 0.520(3) 0.0031(6) 0.033(4) Uani 1 1 d U . .
H4 H 0.2282 0.4334 -0.0543 0.049 Uiso 1 1 calc R . .
H5 H 0.2051 0.6603 0.0789 0.049 Uiso 1 1 calc R . .
H6 H 0.1614 0.5496 -0.1496 0.049 Uiso 1 1 calc R . .
N2 N 0.06200(16) 0.671(2) 0.2910(7) 0.026(4) Uani 1 1 d U . .
O2 O 0.07577(13) 0.7655(15) 0.0789(6) 0.044(4) Uani 1 1 d DU . .
O3 O 0.01998(11) 0.7382(18) 0.4490(5) 0.044(4) Uani 1 1 d U . .

loop_
_atom_site_aniso_label
_atom_site_aniso_U_11
_atom_site_aniso_U_22
_atom_site_aniso_U_33
_atom_site_aniso_U_23
_atom_site_aniso_U_13
_atom_site_aniso_U_12
N1 0.0302(19) 0.033(13) 0.0383(19) 0.003(4) -0.0135(18) 0.006(5)
C1 0.027(2) 0.026(13) 0.035(2) -0.002(5) 0.0044(19) -0.014(5)
C2 0.026(2) 0.021(13) 0.029(2) -0.005(5) -0.0074(16) 0.000(5)
C3 0.0225(16) 0.018(13) 0.030(2) 0.000(4) -0.0053(16) 0.004(5)
C4 0.0266(18) 0.018(13) 0.026(2) 0.004(4) 0.0022(16) -0.010(5)
C5 0.0255(18) 0.030(13) 0.032(2) 0.003(4) -0.0056(16) -0.002(5)
O1 0.0413(18) 0.051(12) 0.063(2) 0.005(5) -0.0060(16) 0.013(4)
C6 0.0335(15) 0.033(13) 0.032(2) 0.013(5) -0.0025(16) -0.006(4)
N2 0.0244(15) 0.023(12) 0.0322(18) -0.004(4) -0.0002(16) -0.009(4)
O2 0.0463(14) 0.036(12) 0.0482(15) 0.025(4) 0.0045(12) 0.009(4)
O3 0.0374(12) 0.050(12) 0.0453(13) 0.001(4) 0.0025(12) 0.019(4)

loop_
_atom_type_symbol
_atom_type_description
_atom_type_scat_dispersion_real
_atom_type_scat_dispersion_imag
_atom_type_scat_source
C C 0.0033 0.0016 'International Tables Vol C Tables 4.2.6.8 and 6.1.1.4'
H H 0.0000 0.0000 'International Tables Vol C Tables 4.2.6.8 and 6.1.1.4'
N N 0.0061 0.0033 'International Tables Vol C Tables 4.2.6.8 and 6.1.1.4'
O O 0.0106 0.0060 'International Tables Vol C Tables 4.2.6.8 and 6.1.1.4'

loop_
_geom_angle_atom_site_label_1
_geom_angle_atom_site_label_2
_geom_angle_atom_site_label_3
_geom_angle
_geom_angle_site_symmetry_1
_geom_angle_site_symmetry_3
O1 N1 C1 121.4(6) . .
O1 N1 C5 119.7(7) . .
C1 N1 C5 118.9(9) . .
C2 C1 N1 124.4(6) . .
C1 C2 C3 115.5(7) . .
C1 C2 C6 116.8(6) . .
C3 C2 C6 127.4(9) . .
C4 C3 C2 121.3(8) . .
C4 C3 N2 116.9(5) . .
C2 C3 N2 121.7(7) . .
C5 C4 C3 120.6(6) . .
C4 C5 N1 119.2(7) . .
O3 N2 O2 123.7(10) . .
O3 N2 C3 117.7(6) . .
O2 N2 C3 118.6(6) . .

loop_
_geom_bond_atom_site_label_1
_geom_bond_atom_site_label_2
_geom_bond_distance
_geom_bond_site_symmetry_2
N1 O1 1.307(16) .
N1 C1 1.367(12) .
N1 C5 1.373(6) .
C1 C2 1.361(17) .
C2 C3 1.389(7) .
C2 C6 1.482(10) .
C3 C4 1.386(6) .
C3 N2 1.433(17) .
C4 C5 1.360(7) .
N2 O3 1.212(5) .
N2 O2 1.221(8) .

loop_
_geom_torsion_atom_site_label_1
_geom_torsion_atom_site_label_2
_geom_torsion_atom_site_label_3
_geom_torsion_atom_site_label_4
_geom_torsion
_geom_torsion_site_symmetry_1
_geom_torsion_site_symmetry_2
_geom_torsion_site_symmetry_3
_geom_torsion_site_symmetry_4
O1 N1 C1 C2 178.6(8) . . . .
C5 N1 C1 C2 -2.0(10) . . . .
N1 C1 C2 C3 -0.4(10) . . . .
N1 C1 C2 C6 174.2(6) . . . .
C1 C2 C3 C4 1.7(9) . . . .
C6 C2 C3 C4 -172.2(6) . . . .
C1 C2 C3 N2 -176.9(8) . . . .
C6 C2 C3 N2 9.2(9) . . . .
C2 C3 C4 C5 -0.6(8) . . . .
N2 C3 C4 C5 178.1(6) . . . .
C3 C4 C5 N1 -1.9(7) . . . .
O1 N1 C5 C4 -177.5(6) . . . .
C1 N1 C5 C4 3.2(8) . . . .
C4 C3 N2 O3 11.5(9) . . . .
C2 C3 N2 O3 -169.9(6) . . . .
C4 C3 N2 O2 -167.2(5) . . . .
C2 C3 N2 O2 11.5(11) . . . .
